data_1560476
loop_
_publ_author_name
'Chen, Wen-Hua'
'Yan, Hao-Jie'
'Chen, Hui'
'Liu, Rui-Heng'
'Li, Ai-Min'
'Wang, Guo'
'Wan, Chong-Qing'

_publ_section_title
;
 Structure and properties of silver sulfate complexes derived from
 dipyridyl methylthio ligands with secondary donor site
;
_journal_name_full 'Journal of Solid State Chemistry'
_journal_page_first 24
_journal_page_last 31
_journal_paper_doi 10.1016/j.jssc.2017.03.012
_journal_volume 250
_journal_year 2017
_chemical_formula_sum 'C44 H50 Ag4 N8 O13 S6'
_chemical_formula_weight 1522.68
_space_group_crystal_system triclinic
_space_group_IT_number 2
_space_group_name_Hall '-P 1'
_space_group_name_H-M_alt 'P -1'
_atom_sites_solution_hydrogens geom
_cell_angle_alpha 96.923(4)
_cell_angle_beta 95.561(4)
_cell_angle_gamma 98.648(4)
_cell_formula_units_Z 2
_cell_length_a 9.3395(6)
_cell_length_b 17.3480(10)
_cell_length_c 19.9539(12)
_cell_measurement_reflns_used 311
_cell_measurement_temperature 296(2)
_cell_measurement_theta_max 60
_cell_measurement_theta_min 3
_cell_volume 3151.0(3)
_computing_structure_refinement 'SHELXL-2014 (Sheldrick, 2014)'
_diffrn_ambient_temperature 296(2)
_diffrn_measured_fraction_theta_full 0.971
_diffrn_measured_fraction_theta_max 0.998
_diffrn_measurement_device_type 'Bruker APEXII Area Detector'
_diffrn_radiation_type MoK\a
_diffrn_radiation_wavelength 0.71073
_diffrn_reflns_av_R_equivalents 0.0363
_diffrn_reflns_av_unetI/netI 0.0351
_diffrn_reflns_Laue_measured_fraction_full 0.971
_diffrn_reflns_Laue_measured_fraction_max 0.998
_diffrn_reflns_limit_h_max 11
_diffrn_reflns_limit_h_min -11
_diffrn_reflns_limit_k_max 20
_diffrn_reflns_limit_k_min -20
_diffrn_reflns_limit_l_max 23
_diffrn_reflns_limit_l_min -23
_diffrn_reflns_number 37283
_diffrn_reflns_point_group_measured_fraction_full 0.971
_diffrn_reflns_point_group_measured_fraction_max 0.998
_diffrn_reflns_theta_full 25.242
_diffrn_reflns_theta_max 25.010
_diffrn_reflns_theta_min 1.472
_exptl_absorpt_coefficient_mu 1.482
_exptl_absorpt_correction_T_max 0.7456
_exptl_absorpt_correction_T_min 0.5868
_exptl_absorpt_correction_type multi-scan
_exptl_absorpt_process_details SADABS
_exptl_crystal_colour Colorless
_exptl_crystal_density_diffrn 1.594
_exptl_crystal_description Block
_exptl_crystal_F_000 1496
_exptl_crystal_size_max 0.25
_exptl_crystal_size_mid 0.20
_exptl_crystal_size_min 0.20
_refine_diff_density_max 1.665
_refine_diff_density_min -1.167
_refine_diff_density_rms 0.199
_refine_ls_extinction_coef .
_refine_ls_extinction_method none
_refine_ls_goodness_of_fit_ref 1.029
_refine_ls_hydrogen_treatment constr
_refine_ls_matrix_type full
_refine_ls_number_parameters 730
_refine_ls_number_reflns 11086
_refine_ls_number_restraints 24
_refine_ls_restrained_S_all 1.037
_refine_ls_R_factor_all 0.1045
_refine_ls_R_factor_gt 0.0784
_refine_ls_shift/su_max 0.000
_refine_ls_shift/su_mean 0.000
_refine_ls_structure_factor_coef Fsqd
_refine_ls_weighting_details 'w=1/[\s^2^(Fo^2^)+(0.1713P)^2^+7.3717P] where P=(Fo^2^+2Fc^2^)/3'
_refine_ls_weighting_scheme calc
_refine_ls_wR_factor_gt 0.2479
_refine_ls_wR_factor_ref 0.2780
_reflns_Friedel_coverage 0.000
_reflns_Friedel_fraction_full .
_reflns_Friedel_fraction_max .
_reflns_number_gt 7689
_reflns_number_total 11086
_reflns_threshold_expression 'I > 2\s(I)'
_cod_data_source_file 4.cif
_cod_data_source_block 4
_cod_depositor_comments
;
The following automatic conversions were performed:

data item '_exptl_absorpt_correction_type' value 'Multi-Scan' was
changed to 'multi-scan' in accordance with the built-in table derived
from the CIF Core dictionary named 'cif_core.dic' version 2.4.5 last
updated on 2014-11-21.

Automatic conversion script
Id: cif_fix_values 8369 2020-08-20 11:38:08Z andrius 
;
_cod_database_code 1560476
_shelx_space_group_comment
;
The symmetry employed for this shelxl refinement is uniquely defined
by the following loop, which should always be used as a source of
symmetry information in preference to the above space-group names.
They are only intended as comments.
;

loop_
_space_group_symop_operation_xyz
'x, y, z'
'-x, -y, -z'

loop_
_atom_site_label
_atom_site_type_symbol
_atom_site_fract_x
_atom_site_fract_y
_atom_site_fract_z
_atom_site_U_iso_or_equiv
_atom_site_adp_type
_atom_site_occupancy
_atom_site_site_symmetry_order
_atom_site_calc_flag
_atom_site_refinement_flags_posn
_atom_site_refinement_flags_adp
_atom_site_refinement_flags_occupancy
_atom_site_disorder_assembly
_atom_site_disorder_group
Ag1 Ag 0.38658(8) 0.29394(5) 0.20235(4) 0.0744(3) Uani 1 1 d . . . . .
Ag2 Ag 1.32731(9) 0.19902(6) 0.68683(4) 0.0949(4) Uani 1 1 d . . . . .
Ag3 Ag 0.14422(8) 0.21881(5) 0.29458(4) 0.0764(3) Uani 1 1 d . . . . .
Ag4 Ag -0.17604(8) -0.26820(6) 0.18580(4) 0.0923(3) Uani 1 1 d . . . . .
S1 S 0.8756(2) 0.14075(14) 0.38879(10) 0.0614(5) Uani 1 1 d . . . . .
S2 S 0.0514(3) 0.60269(12) 0.13851(12) 0.0670(6) Uani 1 1 d . . . . .
S3 S 0.4511(2) -0.09610(12) 0.36955(10) 0.0570(5) Uani 1 1 d . . . . .
S4 S -0.3553(2) 0.35598(14) 0.10074(11) 0.0620(6) Uani 1 1 d . . . . .
S5 S 0.2673(5) 0.4181(3) 0.36911(19) 0.1290(15) Uani 1 1 d . . . . .
S6 S 1.2879(4) 0.0689(2) 0.82582(18) 0.1048(10) Uani 1 1 d . U . . .
O1 O 0.3229(15) 0.3766(9) 0.3162(5) 0.183(6) Uani 1 1 d . . . . .
O2 O 0.1741(19) 0.4711(8) 0.3404(8) 0.194(6) Uani 1 1 d . . . . .
O3 O 0.162(2) 0.3530(8) 0.3935(7) 0.191(6) Uani 1 1 d . . . . .
O4 O 0.351(3) 0.4552(15) 0.4239(9) 0.329(13) Uani 1 1 d . . . . .
O5 O 1.2835(15) 0.0857(10) 0.7624(6) 0.181(5) Uani 1 1 d . U . . .
O6 O 1.197(2) 0.0053(8) 0.8386(9) 0.245(8) Uani 1 1 d . U . . .
O7 O 1.247(2) 0.1348(8) 0.8615(9) 0.225(7) Uani 1 1 d . U . . .
O8 O 1.435(2) 0.0612(13) 0.8465(11) 0.298(10) Uani 1 1 d . U . . .
N1 N 0.5373(7) 0.2416(4) 0.2633(3) 0.0545(16) Uani 1 1 d . . . . .
N2 N 1.1400(7) 0.1408(5) 0.6148(3) 0.0628(18) Uani 1 1 d . . . . .
N3 N 0.2450(7) 0.3498(4) 0.1391(3) 0.0531(15) Uani 1 1 d . . . . .
N4 N 0.4834(8) 0.7260(5) 0.2541(4) 0.068(2) Uani 1 1 d . . . . .
N5 N 0.2842(7) 0.1622(4) 0.3588(3) 0.0545(16) Uani 1 1 d . . . . .
N6 N 0.0176(8) -0.2089(4) 0.2492(3) 0.0610(17) Uani 1 1 d . . . . .
N7 N -0.0137(7) 0.2589(4) 0.2276(4) 0.0592(17) Uani 1 1 d . . . . .
N8 N -0.6451(7) 0.3405(4) -0.1181(3) 0.0591(17) Uani 1 1 d . . . . .
C1 C 0.5990(9) 0.1803(5) 0.2384(4) 0.0542(19) Uani 1 1 d . . . . .
H1A H 0.5706 0.1576 0.1936 0.065 Uiso 1 1 calc R U . . .
C2 C 0.7018(9) 0.1500(5) 0.2765(4) 0.0523(18) Uani 1 1 d . . . . .
H2A H 0.7411 0.1074 0.2577 0.063 Uiso 1 1 calc R U . . .
C3 C 0.7461(8) 0.1832(4) 0.3423(4) 0.0490(17) Uani 1 1 d . . . . .
C4 C 0.6850(9) 0.2474(5) 0.3684(4) 0.059(2) Uani 1 1 d . . . . .
H4A H 0.7139 0.2718 0.4128 0.070 Uiso 1 1 calc R U . . .
C5 C 0.5816(9) 0.2738(5) 0.3274(4) 0.0566(19) Uani 1 1 d . . . . .
H5A H 0.5405 0.3162 0.3452 0.068 Uiso 1 1 calc R U . . .
C6 C 0.8872(11) 0.1905(6) 0.4745(4) 0.072(3) Uani 1 1 d . . . . .
H6A H 0.9467 0.2420 0.4782 0.087 Uiso 1 1 calc R U . . .
H6B H 0.7904 0.1977 0.4851 0.087 Uiso 1 1 calc R U . . .
C7 C 0.9525(9) 0.1435(5) 0.5241(4) 0.059(2) Uani 1 1 d . . . . .
C8 C 0.8877(9) 0.0702(6) 0.5344(4) 0.063(2) Uani 1 1 d . . . . .
H8A H 0.8029 0.0453 0.5072 0.076 Uiso 1 1 calc R U . . .
C9 C 0.9484(11) 0.0331(6) 0.5853(5) 0.069(2) Uani 1 1 d . . . . .
H9A H 0.9043 -0.0164 0.5927 0.082 Uiso 1 1 calc R U . . .
C10 C 1.0727(9) 0.0696(6) 0.6242(4) 0.063(2) Uani 1 1 d . . . . .
H10A H 1.1126 0.0446 0.6584 0.075 Uiso 1 1 calc R U . . .
C11 C 1.0804(9) 0.1781(5) 0.5648(4) 0.0565(19) Uani 1 1 d . . . . .
H11A H 1.1264 0.2275 0.5581 0.068 Uiso 1 1 calc R U . . .
C12 C 0.1794(8) 0.4081(4) 0.1673(4) 0.0511(17) Uani 1 1 d . . . . .
H12A H 0.1991 0.4242 0.2139 0.061 Uiso 1 1 calc R U . . .
C13 C 0.0851(8) 0.4446(4) 0.1301(4) 0.0495(17) Uani 1 1 d . . . . .
C14 C 0.0593(9) 0.4202(5) 0.0602(4) 0.0543(19) Uani 1 1 d . . . . .
H14A H -0.0031 0.4440 0.0333 0.065 Uiso 1 1 calc R U . . .
C15 C 0.1234(10) 0.3628(5) 0.0317(4) 0.061(2) Uani 1 1 d . . . . .
H15A H 0.1060 0.3462 -0.0149 0.073 Uiso 1 1 calc R U . . .
C16 C 0.2166(10) 0.3285(5) 0.0729(4) 0.059(2) Uani 1 1 d . . . . .
H16A H 0.2612 0.2886 0.0528 0.070 Uiso 1 1 calc R U . . .
C17 C 0.0078(10) 0.5060(5) 0.1643(5) 0.064(2) Uani 1 1 d . . . . .
H17A H 0.0328 0.5103 0.2131 0.076 Uiso 1 1 calc R U . . .
H17B H -0.0965 0.4885 0.1545 0.076 Uiso 1 1 calc R U . . .
C18 C 0.2200(9) 0.6450(5) 0.1848(4) 0.0541(18) Uani 1 1 d . . . . .
C19 C 0.2919(10) 0.6138(5) 0.2360(5) 0.069(2) Uani 1 1 d . . . . .
H19A H 0.2537 0.5656 0.2483 0.083 Uiso 1 1 calc R U . . .
C20 C 0.4235(11) 0.6565(6) 0.2687(5) 0.076(3) Uani 1 1 d . . . . .
H20A H 0.4723 0.6350 0.3030 0.091 Uiso 1 1 calc R U . . .
C21 C 0.4114(10) 0.7538(6) 0.2037(4) 0.067(2) Uani 1 1 d . . . . .
H21A H 0.4520 0.8019 0.1918 0.081 Uiso 1 1 calc R U . . .
C22 C 0.2808(9) 0.7161(5) 0.1680(4) 0.059(2) Uani 1 1 d . . . . .
H22A H 0.2351 0.7384 0.1334 0.071 Uiso 1 1 calc R U . . .
C23 C 0.3468(8) 0.1006(5) 0.3327(4) 0.0520(18) Uani 1 1 d . . . . .
H23A H 0.3301 0.0836 0.2862 0.062 Uiso 1 1 calc R U . . .
C24 C 0.4324(8) 0.0636(4) 0.3723(4) 0.0493(17) Uani 1 1 d . . . . .
C25 C 0.4575(9) 0.0907(5) 0.4421(4) 0.0563(19) Uani 1 1 d . . . . .
H25A H 0.5164 0.0669 0.4707 0.068 Uiso 1 1 calc R U . . .
C26 C 0.3953(10) 0.1517(5) 0.4674(4) 0.062(2) Uani 1 1 d . . . . .
H26A H 0.4103 0.1696 0.5138 0.074 Uiso 1 1 calc R U . . .
C27 C 0.3106(9) 0.1868(5) 0.4250(4) 0.061(2) Uani 1 1 d . . . . .
H27A H 0.2700 0.2294 0.4429 0.073 Uiso 1 1 calc R U . . .
C28 C 0.5076(9) -0.0014(5) 0.3422(5) 0.0578(19) Uani 1 1 d . . . . .
H28A H 0.6120 0.0138 0.3544 0.069 Uiso 1 1 calc R U . . .
H28B H 0.4886 -0.0070 0.2930 0.069 Uiso 1 1 calc R U . . .
C29 C 0.2827(8) -0.1351(4) 0.3216(4) 0.0480(17) Uani 1 1 d . . . . .
C30 C 0.2161(9) -0.1016(5) 0.2702(4) 0.060(2) Uani 1 1 d . . . . .
H30A H 0.2598 -0.0539 0.2588 0.072 Uiso 1 1 calc R U . . .
C31 C 0.0860(10) -0.1390(5) 0.2364(4) 0.064(2) Uani 1 1 d . . . . .
H31A H 0.0418 -0.1150 0.2026 0.077 Uiso 1 1 calc R U . . .
C32 C 0.0849(9) -0.2400(5) 0.2993(4) 0.060(2) Uani 1 1 d . . . . .
H32A H 0.0405 -0.2881 0.3097 0.072 Uiso 1 1 calc R U . . .
C33 C 0.2146(9) -0.2057(5) 0.3360(4) 0.0549(19) Uani 1 1 d . . . . .
H33A H 0.2562 -0.2299 0.3704 0.066 Uiso 1 1 calc R U . . .
C34 C -0.0784(9) 0.3194(5) 0.2526(4) 0.057(2) Uani 1 1 d . . . . .
H34A H -0.0499 0.3432 0.2971 0.068 Uiso 1 1 calc R U . . .
C35 C -0.1842(9) 0.3462(5) 0.2141(4) 0.0554(19) Uani 1 1 d . . . . .
H35A H -0.2297 0.3863 0.2332 0.067 Uiso 1 1 calc R U . . .
C36 C -0.2241(8) 0.3144(4) 0.1472(4) 0.0481(17) Uani 1 1 d . . . . .
C37 C -0.1597(9) 0.2526(5) 0.1220(4) 0.0564(19) Uani 1 1 d . . . . .
H37A H -0.1855 0.2284 0.0774 0.068 Uiso 1 1 calc R U . . .
C38 C -0.0555(9) 0.2270(5) 0.1645(4) 0.060(2) Uani 1 1 d . . . . .
H38A H -0.0129 0.1848 0.1472 0.072 Uiso 1 1 calc R U . . .
C39 C -0.3563(10) 0.3095(6) 0.0145(4) 0.067(2) Uani 1 1 d . . . . .
H39A H -0.2573 0.3129 0.0030 0.080 Uiso 1 1 calc R U . . .
H39B H -0.3987 0.2543 0.0104 0.080 Uiso 1 1 calc R U . . .
C40 C -0.4442(8) 0.3500(5) -0.0332(4) 0.0515(18) Uani 1 1 d . . . . .
C41 C -0.3970(9) 0.4263(5) -0.0427(4) 0.061(2) Uani 1 1 d . . . . .
H41A H -0.3137 0.4554 -0.0170 0.074 Uiso 1 1 calc R U . . .
C42 C -0.4756(10) 0.4595(5) -0.0914(4) 0.063(2) Uani 1 1 d . . . . .
H42A H -0.4455 0.5110 -0.0988 0.075 Uiso 1 1 calc R U . . .
C43 C -0.5953(10) 0.4160(6) -0.1273(4) 0.065(2) Uani 1 1 d . . . . .
H43A H -0.6468 0.4383 -0.1601 0.078 Uiso 1 1 calc R U . . .
C44 C -0.5687(8) 0.3095(5) -0.0715(4) 0.0525(18) Uani 1 1 d . . . . .
H44A H -0.6011 0.2580 -0.0646 0.063 Uiso 1 1 calc R U . . .
O1W O 0.560(2) 0.4665(9) 0.2593(10) 0.117(6) Uani 0.5 1 d . . P . .
O2W O 0.7844(15) -0.3934(12) 0.2986(10) 0.236(9) Uani 1 1 d . . . . .
O3W O 0.060(4) -0.405(2) 0.3763(18) 0.145(18) Uani 0.25 1 d . . P . .
O4W O 0.911(3) -0.0632(10) 0.7914(15) 0.211(16) Uani 0.5 1 d . . P . .
O5W O 0.315(4) 0.1476(13) 0.0988(17) 0.222(17) Uani 0.5 1 d . . P . .
O6W O 1.344(3) 0.017(2) 0.1546(15) 0.198(12) Uani 0.5 1 d . . P . .
O7W O 0.662(3) -0.3395(15) 0.4276(16) 0.204(14) Uani 0.5 1 d . . P . .
O8W O 0.335(5) -0.3085(16) 0.4592(15) 0.119(13) Uani 0.25 1 d . . P . .
O9W O 0.342(5) -0.443(2) 0.5412(18) 0.17(2) Uani 0.25 1 d . . P . .
O10W O 0.986(4) 0.397(2) 0.4839(18) 0.118(11) Uani 0.25 1 d . . P . .
O11W O 0.896(4) -0.170(3) 0.040(2) 0.41(4) Uani 0.5 1 d . . P . .

loop_
_atom_site_aniso_label
_atom_site_aniso_U_11
_atom_site_aniso_U_22
_atom_site_aniso_U_33
_atom_site_aniso_U_23
_atom_site_aniso_U_13
_atom_site_aniso_U_12
Ag1 0.0630(5) 0.0859(5) 0.0811(5) 0.0333(4) -0.0062(4) 0.0260(4)
Ag2 0.0567(5) 0.1337(8) 0.0794(6) -0.0247(5) -0.0164(4) 0.0149(5)
Ag3 0.0655(5) 0.0985(6) 0.0743(5) 0.0333(4) -0.0048(4) 0.0336(4)
Ag4 0.0591(5) 0.1273(8) 0.0732(5) -0.0181(5) -0.0160(4) 0.0006(4)
S1 0.0592(12) 0.0770(14) 0.0529(11) 0.0107(10) -0.0015(9) 0.0302(11)
S2 0.0655(13) 0.0543(11) 0.0764(14) 0.0016(10) -0.0211(11) 0.0186(10)
S3 0.0546(11) 0.0545(11) 0.0588(12) 0.0047(9) -0.0139(9) 0.0150(9)
S4 0.0571(12) 0.0802(14) 0.0528(11) 0.0113(10) -0.0028(9) 0.0289(11)
S5 0.163(4) 0.130(3) 0.085(2) -0.025(2) -0.028(2) 0.055(3)
S6 0.124(3) 0.092(2) 0.102(2) 0.0250(18) 0.007(2) 0.0242(19)
O1 0.193(12) 0.254(15) 0.111(8) -0.036(9) -0.015(8) 0.132(11)
O2 0.279(17) 0.142(10) 0.189(12) 0.029(9) 0.020(11) 0.127(11)
O3 0.300(19) 0.128(9) 0.160(11) 0.052(8) 0.047(11) 0.044(11)
O4 0.35(3) 0.38(3) 0.169(13) -0.107(16) -0.122(16) 0.00(2)
O5 0.170(11) 0.269(15) 0.132(9) 0.114(10) 0.013(7) 0.056(10)
O6 0.294(18) 0.135(10) 0.280(17) 0.035(11) 0.052(14) -0.063(12)
O7 0.250(16) 0.139(10) 0.250(15) -0.072(11) -0.026(13) 0.035(11)
O8 0.234(16) 0.309(19) 0.36(2) 0.138(16) -0.115(15) 0.103(15)
N1 0.046(4) 0.061(4) 0.060(4) 0.024(3) 0.003(3) 0.009(3)
N2 0.048(4) 0.094(5) 0.049(4) 0.003(4) 0.000(3) 0.029(4)
N3 0.048(4) 0.065(4) 0.050(4) 0.018(3) 0.001(3) 0.014(3)
N4 0.056(4) 0.079(5) 0.062(4) -0.016(4) -0.010(3) 0.023(4)
N5 0.042(3) 0.066(4) 0.061(4) 0.022(3) 0.004(3) 0.017(3)
N6 0.053(4) 0.070(4) 0.056(4) -0.011(3) -0.004(3) 0.019(3)
N7 0.049(4) 0.073(4) 0.059(4) 0.024(3) -0.001(3) 0.014(3)
N8 0.049(4) 0.081(5) 0.044(4) -0.001(3) -0.006(3) 0.015(3)
C1 0.051(4) 0.060(5) 0.053(4) 0.018(4) 0.002(3) 0.008(4)
C2 0.054(4) 0.054(4) 0.054(4) 0.015(3) 0.013(4) 0.013(3)
C3 0.044(4) 0.053(4) 0.051(4) 0.014(3) 0.003(3) 0.005(3)
C4 0.056(5) 0.065(5) 0.057(5) 0.010(4) 0.004(4) 0.015(4)
C5 0.055(5) 0.053(4) 0.065(5) 0.014(4) 0.005(4) 0.015(4)
C6 0.086(7) 0.080(6) 0.052(5) 0.005(4) -0.014(4) 0.035(5)
C7 0.053(5) 0.081(6) 0.043(4) 0.002(4) 0.005(3) 0.021(4)
C8 0.051(5) 0.080(6) 0.058(5) -0.001(4) -0.002(4) 0.017(4)
C9 0.072(6) 0.077(6) 0.064(5) 0.015(4) 0.013(5) 0.026(5)
C10 0.055(5) 0.085(6) 0.054(5) 0.019(4) -0.002(4) 0.025(5)
C11 0.047(4) 0.072(5) 0.049(4) 0.003(4) 0.002(3) 0.013(4)
C12 0.052(4) 0.048(4) 0.053(4) 0.005(3) 0.005(3) 0.009(3)
C13 0.043(4) 0.051(4) 0.055(4) 0.010(3) -0.001(3) 0.008(3)
C14 0.050(4) 0.061(5) 0.051(4) 0.016(4) -0.006(3) 0.008(4)
C15 0.072(6) 0.071(5) 0.038(4) 0.007(4) -0.003(4) 0.014(4)
C16 0.067(5) 0.059(5) 0.053(5) 0.004(4) 0.009(4) 0.020(4)
C17 0.058(5) 0.062(5) 0.073(5) 0.008(4) 0.004(4) 0.020(4)
C18 0.058(5) 0.053(4) 0.047(4) -0.007(3) -0.006(3) 0.014(4)
C19 0.070(6) 0.058(5) 0.075(6) -0.005(4) -0.015(5) 0.025(4)
C20 0.073(6) 0.084(7) 0.066(6) -0.016(5) -0.018(5) 0.038(5)
C21 0.055(5) 0.081(6) 0.061(5) -0.009(4) 0.006(4) 0.014(4)
C22 0.055(5) 0.079(6) 0.044(4) 0.001(4) 0.001(4) 0.024(4)
C23 0.044(4) 0.060(4) 0.050(4) 0.012(3) -0.003(3) 0.005(3)
C24 0.039(4) 0.046(4) 0.060(5) 0.010(3) 0.001(3) 0.000(3)
C25 0.054(5) 0.067(5) 0.049(4) 0.014(4) -0.008(3) 0.017(4)
C26 0.073(6) 0.069(5) 0.045(4) 0.004(4) 0.003(4) 0.024(4)
C27 0.060(5) 0.068(5) 0.057(5) 0.008(4) 0.003(4) 0.023(4)
C28 0.042(4) 0.059(5) 0.071(5) 0.006(4) 0.005(4) 0.009(3)
C29 0.050(4) 0.050(4) 0.042(4) -0.005(3) -0.003(3) 0.016(3)
C30 0.061(5) 0.054(4) 0.059(5) -0.002(4) -0.012(4) 0.014(4)
C31 0.070(6) 0.060(5) 0.059(5) -0.010(4) -0.018(4) 0.027(4)
C32 0.061(5) 0.070(5) 0.047(4) -0.002(4) 0.012(4) 0.010(4)
C33 0.055(5) 0.066(5) 0.044(4) 0.002(3) 0.003(3) 0.016(4)
C34 0.052(5) 0.066(5) 0.056(5) 0.024(4) 0.003(4) 0.012(4)
C35 0.057(5) 0.060(5) 0.056(5) 0.018(4) 0.011(4) 0.017(4)
C36 0.034(4) 0.058(4) 0.054(4) 0.016(3) -0.002(3) 0.008(3)
C37 0.057(5) 0.059(5) 0.053(4) 0.009(4) -0.001(4) 0.015(4)
C38 0.056(5) 0.057(5) 0.070(6) 0.017(4) 0.008(4) 0.016(4)
C39 0.073(6) 0.086(6) 0.043(4) 0.002(4) -0.011(4) 0.033(5)
C40 0.049(4) 0.066(5) 0.043(4) 0.008(3) 0.003(3) 0.022(4)
C41 0.047(4) 0.069(5) 0.061(5) -0.004(4) -0.005(4) 0.007(4)
C42 0.068(5) 0.060(5) 0.057(5) 0.006(4) 0.004(4) 0.007(4)
C43 0.066(5) 0.087(6) 0.051(5) 0.012(4) 0.001(4) 0.037(5)
C44 0.048(4) 0.057(4) 0.049(4) -0.001(3) -0.002(3) 0.008(3)
O1W 0.144(16) 0.067(9) 0.145(15) 0.002(9) 0.024(12) 0.036(10)
O2W 0.109(9) 0.275(19) 0.33(2) 0.144(17) -0.030(11) -0.012(11)
O3W 0.18(3) 0.19(3) 0.15(3) 0.14(3) 0.11(3) 0.16(3)
O4W 0.25(3) 0.063(10) 0.27(3) -0.007(13) -0.19(2) 0.024(13)
O5W 0.25(3) 0.104(15) 0.27(3) -0.091(18) -0.14(3) 0.086(18)
O6W 0.17(2) 0.27(3) 0.17(2) 0.07(2) 0.066(19) 0.02(2)
O7W 0.19(3) 0.130(18) 0.24(3) -0.048(19) -0.09(2) 0.006(17)
O8W 0.21(4) 0.059(16) 0.072(18) -0.006(14) 0.00(2) 0.01(2)
O9W 0.20(4) 0.14(3) 0.13(3) -0.10(2) -0.13(3) 0.12(3)
O10W 0.14(3) 0.10(2) 0.13(3) 0.04(2) 0.06(2) 0.02(2)
O11W 0.23(3) 0.41(6) 0.45(6) -0.37(5) 0.19(4) -0.17(4)

loop_
_atom_type_symbol
_atom_type_description
_atom_type_scat_dispersion_real
_atom_type_scat_dispersion_imag
_atom_type_scat_source
C C 0.0033 0.0016 'International Tables Vol C Tables 4.2.6.8 and 6.1.1.4'
H H 0.0000 0.0000 'International Tables Vol C Tables 4.2.6.8 and 6.1.1.4'
Ag Ag -0.8971 1.1015 'International Tables Vol C Tables 4.2.6.8 and 6.1.1.4'
N N 0.0061 0.0033 'International Tables Vol C Tables 4.2.6.8 and 6.1.1.4'
O O 0.0106 0.0060 'International Tables Vol C Tables 4.2.6.8 and 6.1.1.4'
S S 0.1246 0.1234 'International Tables Vol C Tables 4.2.6.8 and 6.1.1.4'

loop_
_geom_angle_atom_site_label_1
_geom_angle_atom_site_label_2
_geom_angle_atom_site_label_3
_geom_angle
_geom_angle_site_symmetry_1
_geom_angle_site_symmetry_3
N1 Ag1 N3 177.0(2) . .
N1 Ag1 Ag3 84.99(17) . .
N3 Ag1 Ag3 97.97(17) . .
N4 Ag2 N2 169.2(3) 2_766 .
N4 Ag2 Ag4 80.4(2) 2_766 2_656
N2 Ag2 Ag4 102.65(18) . 2_656
N7 Ag3 N5 171.9(3) . .
N7 Ag3 Ag1 86.14(18) . .
N5 Ag3 Ag1 98.69(17) . .
N6 Ag4 N8 172.3(3) . 2_455
N6 Ag4 Ag2 81.57(18) . 2_656
N8 Ag4 Ag2 104.41(18) 2_455 2_656
C3 S1 C6 104.3(4) . .
C18 S2 C17 105.6(4) . .
C29 S3 C28 105.8(4) . .
C36 S4 C39 103.3(4) . .
O4 S5 O1 122.2(13) . .
O4 S5 O2 110.3(13) . .
O1 S5 O2 108.9(8) . .
O4 S5 O3 105.9(13) . .
O1 S5 O3 102.3(10) . .
O2 S5 O3 105.7(10) . .
O5 S6 O6 118.6(11) . .
O5 S6 O7 103.2(11) . .
O6 S6 O7 106.8(12) . .
O5 S6 O8 106.6(12) . .
O6 S6 O8 109.3(12) . .
O7 S6 O8 112.3(12) . .
C5 N1 C1 117.4(7) . .
C5 N1 Ag1 119.5(5) . .
C1 N1 Ag1 123.0(5) . .
C10 N2 C11 119.0(7) . .
C10 N2 Ag2 118.7(5) . .
C11 N2 Ag2 121.9(6) . .
C16 N3 C12 117.6(7) . .
C16 N3 Ag1 122.4(6) . .
C12 N3 Ag1 120.0(5) . .
C20 N4 C21 116.0(8) . .
C20 N4 Ag2 124.7(6) . 2_766
C21 N4 Ag2 118.9(7) . 2_766
C27 N5 C23 118.5(7) . .
C27 N5 Ag3 120.1(5) . .
C23 N5 Ag3 121.4(5) . .
C32 N6 C31 115.6(7) . .
C32 N6 Ag4 123.8(6) . .
C31 N6 Ag4 120.4(6) . .
C38 N7 C34 117.6(7) . .
C38 N7 Ag3 124.1(6) . .
C34 N7 Ag3 118.2(5) . .
C44 N8 C43 117.4(7) . .
C44 N8 Ag4 120.8(6) . 2_455
C43 N8 Ag4 121.3(5) . 2_455
N1 C1 C2 122.8(8) . .
N1 C1 H1A 118.6 . .
C2 C1 H1A 118.6 . .
C3 C2 C1 119.4(8) . .
C3 C2 H2A 120.3 . .
C1 C2 H2A 120.3 . .
C2 C3 C4 118.4(7) . .
C2 C3 S1 117.3(6) . .
C4 C3 S1 124.3(6) . .
C5 C4 C3 118.8(8) . .
C5 C4 H4A 120.6 . .
C3 C4 H4A 120.6 . .
N1 C5 C4 123.2(8) . .
N1 C5 H5A 118.4 . .
C4 C5 H5A 118.4 . .
C7 C6 S1 110.4(6) . .
C7 C6 H6A 109.6 . .
S1 C6 H6A 109.6 . .
C7 C6 H6B 109.6 . .
S1 C6 H6B 109.6 . .
H6A C6 H6B 108.1 . .
C8 C7 C11 118.3(8) . .
C8 C7 C6 123.4(8) . .
C11 C7 C6 118.2(8) . .
C7 C8 C9 120.0(8) . .
C7 C8 H8A 120.0 . .
C9 C8 H8A 120.0 . .
C10 C9 C8 119.5(9) . .
C10 C9 H9A 120.3 . .
C8 C9 H9A 120.3 . .
N2 C10 C9 122.0(8) . .
N2 C10 H10A 119.0 . .
C9 C10 H10A 119.0 . .
N2 C11 C7 121.2(8) . .
N2 C11 H11A 119.4 . .
C7 C11 H11A 119.4 . .
N3 C12 C13 122.8(7) . .
N3 C12 H12A 118.6 . .
C13 C12 H12A 118.6 . .
C12 C13 C14 117.4(7) . .
C12 C13 C17 120.9(7) . .
C14 C13 C17 121.7(7) . .
C15 C14 C13 120.5(7) . .
C15 C14 H14A 119.8 . .
C13 C14 H14A 119.8 . .
C14 C15 C16 118.7(7) . .
C14 C15 H15A 120.7 . .
C16 C15 H15A 120.7 . .
N3 C16 C15 123.0(8) . .
N3 C16 H16A 118.5 . .
C15 C16 H16A 118.5 . .
C13 C17 S2 114.3(6) . .
C13 C17 H17A 108.7 . .
S2 C17 H17A 108.7 . .
C13 C17 H17B 108.7 . .
S2 C17 H17B 108.7 . .
H17A C17 H17B 107.6 . .
C22 C18 C19 118.9(8) . .
C22 C18 S2 115.3(6) . .
C19 C18 S2 125.8(7) . .
C18 C19 C20 118.2(9) . .
C18 C19 H19A 120.9 . .
C20 C19 H19A 120.9 . .
N4 C20 C19 124.0(9) . .
N4 C20 H20A 118.0 . .
C19 C20 H20A 118.0 . .
N4 C21 C22 124.4(9) . .
N4 C21 H21A 117.8 . .
C22 C21 H21A 117.8 . .
C18 C22 C21 118.5(8) . .
C18 C22 H22A 120.8 . .
C21 C22 H22A 120.8 . .
C24 C23 N5 122.2(7) . .
C24 C23 H23A 118.9 . .
N5 C23 H23A 118.9 . .
C23 C24 C25 118.0(7) . .
C23 C24 C28 121.5(7) . .
C25 C24 C28 120.4(7) . .
C26 C25 C24 119.4(7) . .
C26 C25 H25A 120.3 . .
C24 C25 H25A 120.3 . .
C25 C26 C27 119.9(8) . .
C25 C26 H26A 120.1 . .
C27 C26 H26A 120.1 . .
N5 C27 C26 122.0(8) . .
N5 C27 H27A 119.0 . .
C26 C27 H27A 119.0 . .
C24 C28 S3 114.3(6) . .
C24 C28 H28A 108.7 . .
S3 C28 H28A 108.7 . .
C24 C28 H28B 108.7 . .
S3 C28 H28B 108.7 . .
H28A C28 H28B 107.6 . .
C33 C29 C30 118.1(7) . .
C33 C29 S3 116.3(6) . .
C30 C29 S3 125.6(6) . .
C31 C30 C29 119.4(8) . .
C31 C30 H30A 120.3 . .
C29 C30 H30A 120.3 . .
N6 C31 C30 123.7(8) . .
N6 C31 H31A 118.2 . .
C30 C31 H31A 118.2 . .
N6 C32 C33 124.1(8) . .
N6 C32 H32A 117.9 . .
C33 C32 H32A 117.9 . .
C32 C33 C29 119.2(8) . .
C32 C33 H33A 120.4 . .
C29 C33 H33A 120.4 . .
N7 C34 C35 121.8(8) . .
N7 C34 H34A 119.1 . .
C35 C34 H34A 119.1 . .
C34 C35 C36 120.4(8) . .
C34 C35 H35A 119.8 . .
C36 C35 H35A 119.8 . .
C37 C36 C35 117.8(7) . .
C37 C36 S4 125.2(6) . .
C35 C36 S4 117.0(6) . .
C36 C37 C38 118.7(8) . .
C36 C37 H37A 120.6 . .
C38 C37 H37A 120.6 . .
N7 C38 C37 123.6(8) . .
N7 C38 H38A 118.2 . .
C37 C38 H38A 118.2 . .
C40 C39 S4 109.2(6) . .
C40 C39 H39A 109.8 . .
S4 C39 H39A 109.8 . .
C40 C39 H39B 109.8 . .
S4 C39 H39B 109.8 . .
H39A C39 H39B 108.3 . .
C44 C40 C41 118.6(7) . .
C44 C40 C39 120.2(8) . .
C41 C40 C39 121.0(8) . .
C40 C41 C42 119.0(8) . .
C40 C41 H41A 120.5 . .
C42 C41 H41A 120.5 . .
C43 C42 C41 119.0(8) . .
C43 C42 H42A 120.5 . .
C41 C42 H42A 120.5 . .
C42 C43 N8 122.9(8) . .
C42 C43 H43A 118.5 . .
N8 C43 H43A 118.5 . .
N8 C44 C40 123.0(8) . .
N8 C44 H44A 118.5 . .
C40 C44 H44A 118.5 . .

loop_
_geom_bond_atom_site_label_1
_geom_bond_atom_site_label_2
_geom_bond_distance
_geom_bond_site_symmetry_2
Ag1 N1 2.146(6) .
Ag1 N3 2.154(6) .
Ag1 Ag3 3.2722(11) .
Ag2 N4 2.177(7) 2_766
Ag2 N2 2.186(7) .
Ag2 Ag4 3.2197(13) 2_656
Ag3 N7 2.143(6) .
Ag3 N5 2.164(6) .
Ag4 N6 2.148(7) .
Ag4 N8 2.171(6) 2_455
Ag4 Ag2 3.2197(13) 2_656
S1 C3 1.755(7) .
S1 C6 1.806(9) .
S2 C18 1.754(8) .
S2 C17 1.812(9) .
S3 C29 1.756(7) .
S3 C28 1.812(8) .
S4 C36 1.757(7) .
S4 C39 1.809(8) .
S5 O4 1.317(13) .
S5 O1 1.392(11) .
S5 O2 1.484(12) .
S5 O3 1.539(15) .
S6 O5 1.330(10) .
S6 O6 1.352(14) .
S6 O7 1.396(14) .
S6 O8 1.422(16) .
N1 C5 1.331(10) .
N1 C1 1.351(11) .
N2 C10 1.342(12) .
N2 C11 1.371(10) .
N3 C16 1.318(10) .
N3 C12 1.353(10) .
N4 C20 1.329(13) .
N4 C21 1.334(12) .
N4 Ag2 2.177(7) 2_766
N5 C27 1.325(10) .
N5 C23 1.366(10) .
N6 C32 1.341(11) .
N6 C31 1.348(12) .
N7 C38 1.310(11) .
N7 C34 1.355(11) .
N8 C44 1.330(10) .
N8 C43 1.363(12) .
N8 Ag4 2.171(6) 2_455
C1 C2 1.371(11) .
C1 H1A 0.9300 .
C2 C3 1.367(11) .
C2 H2A 0.9300 .
C3 C4 1.395(11) .
C4 C5 1.372(11) .
C4 H4A 0.9300 .
C5 H5A 0.9300 .
C6 C7 1.497(11) .
C6 H6A 0.9700 .
C6 H6B 0.9700 .
C7 C8 1.372(13) .
C7 C11 1.388(11) .
C8 C9 1.387(12) .
C8 H8A 0.9300 .
C9 C10 1.355(13) .
C9 H9A 0.9300 .
C10 H10A 0.9300 .
C11 H11A 0.9300 .
C12 C13 1.371(10) .
C12 H12A 0.9300 .
C13 C14 1.393(11) .
C13 C17 1.508(11) .
C14 C15 1.335(12) .
C14 H14A 0.9300 .
C15 C16 1.386(12) .
C15 H15A 0.9300 .
C16 H16A 0.9300 .
C17 H17A 0.9700 .
C17 H17B 0.9700 .
C18 C22 1.372(12) .
C18 C19 1.377(11) .
C19 C20 1.393(13) .
C19 H19A 0.9300 .
C20 H20A 0.9300 .
C21 C22 1.379(12) .
C21 H21A 0.9300 .
C22 H22A 0.9300 .
C23 C24 1.353(10) .
C23 H23A 0.9300 .
C24 C25 1.400(11) .
C24 C28 1.511(11) .
C25 C26 1.351(12) .
C25 H25A 0.9300 .
C26 C27 1.362(11) .
C26 H26A 0.9300 .
C27 H27A 0.9300 .
C28 H28A 0.9700 .
C28 H28B 0.9700 .
C29 C33 1.368(11) .
C29 C30 1.379(11) .
C30 C31 1.361(12) .
C30 H30A 0.9300 .
C31 H31A 0.9300 .
C32 C33 1.366(12) .
C32 H32A 0.9300 .
C33 H33A 0.9300 .
C34 C35 1.364(11) .
C34 H34A 0.9300 .
C35 C36 1.375(11) .
C35 H35A 0.9300 .
C36 C37 1.373(11) .
C37 C38 1.388(11) .
C37 H37A 0.9300 .
C38 H38A 0.9300 .
C39 C40 1.503(10) .
C39 H39A 0.9700 .
C39 H39B 0.9700 .
C40 C44 1.372(11) .
C40 C41 1.373(12) .
C41 C42 1.391(12) .
C41 H41A 0.9300 .
C42 C43 1.340(13) .
C42 H42A 0.9300 .
C43 H43A 0.9300 .
C44 H44A 0.9300 .

loop_
_geom_torsion_atom_site_label_1
_geom_torsion_atom_site_label_2
_geom_torsion_atom_site_label_3
_geom_torsion_atom_site_label_4
_geom_torsion
_geom_torsion_site_symmetry_1
_geom_torsion_site_symmetry_2
_geom_torsion_site_symmetry_3
_geom_torsion_site_symmetry_4
C5 N1 C1 C2 1.1(11) . . . .
Ag1 N1 C1 C2 176.0(6) . . . .
N1 C1 C2 C3 -0.7(12) . . . .
C1 C2 C3 C4 -0.4(11) . . . .
C1 C2 C3 S1 178.9(6) . . . .
C6 S1 C3 C2 -172.4(6) . . . .
C6 S1 C3 C4 6.9(8) . . . .
C2 C3 C4 C5 1.0(12) . . . .
S1 C3 C4 C5 -178.2(6) . . . .
C1 N1 C5 C4 -0.3(12) . . . .
Ag1 N1 C5 C4 -175.4(6) . . . .
C3 C4 C5 N1 -0.7(13) . . . .
C3 S1 C6 C7 160.7(7) . . . .
S1 C6 C7 C8 -64.1(11) . . . .
S1 C6 C7 C11 120.3(8) . . . .
C11 C7 C8 C9 1.2(12) . . . .
C6 C7 C8 C9 -174.4(8) . . . .
C7 C8 C9 C10 -0.6(13) . . . .
C11 N2 C10 C9 0.7(12) . . . .
Ag2 N2 C10 C9 174.0(7) . . . .
C8 C9 C10 N2 -0.4(14) . . . .
C10 N2 C11 C7 -0.1(12) . . . .
Ag2 N2 C11 C7 -173.2(6) . . . .
C8 C7 C11 N2 -0.8(12) . . . .
C6 C7 C11 N2 175.0(7) . . . .
C16 N3 C12 C13 0.6(11) . . . .
Ag1 N3 C12 C13 -178.2(6) . . . .
N3 C12 C13 C14 -1.0(11) . . . .
N3 C12 C13 C17 176.4(7) . . . .
C12 C13 C14 C15 0.8(12) . . . .
C17 C13 C14 C15 -176.6(8) . . . .
C13 C14 C15 C16 -0.4(13) . . . .
C12 N3 C16 C15 -0.2(12) . . . .
Ag1 N3 C16 C15 178.6(6) . . . .
C14 C15 C16 N3 0.0(14) . . . .
C12 C13 C17 S2 118.1(7) . . . .
C14 C13 C17 S2 -64.6(9) . . . .
C18 S2 C17 C13 -79.9(7) . . . .
C17 S2 C18 C22 173.9(6) . . . .
C17 S2 C18 C19 -7.5(9) . . . .
C22 C18 C19 C20 0.4(13) . . . .
S2 C18 C19 C20 -178.2(7) . . . .
C21 N4 C20 C19 -1.5(14) . . . .
Ag2 N4 C20 C19 171.4(7) 2_766 . . .
C18 C19 C20 N4 0.7(14) . . . .
C20 N4 C21 C22 1.3(13) . . . .
Ag2 N4 C21 C22 -172.0(6) 2_766 . . .
C19 C18 C22 C21 -0.5(12) . . . .
S2 C18 C22 C21 178.2(6) . . . .
N4 C21 C22 C18 -0.3(13) . . . .
C27 N5 C23 C24 1.1(11) . . . .
Ag3 N5 C23 C24 -178.8(5) . . . .
N5 C23 C24 C25 -0.6(11) . . . .
N5 C23 C24 C28 -176.6(7) . . . .
C23 C24 C25 C26 0.5(12) . . . .
C28 C24 C25 C26 176.5(8) . . . .
C24 C25 C26 C27 -0.8(13) . . . .
C23 N5 C27 C26 -1.4(12) . . . .
Ag3 N5 C27 C26 178.5(7) . . . .
C25 C26 C27 N5 1.3(14) . . . .
C23 C24 C28 S3 -117.5(7) . . . .
C25 C24 C28 S3 66.6(9) . . . .
C29 S3 C28 C24 78.5(6) . . . .
C28 S3 C29 C33 -177.0(6) . . . .
C28 S3 C29 C30 4.6(8) . . . .
C33 C29 C30 C31 0.5(12) . . . .
S3 C29 C30 C31 179.0(6) . . . .
C32 N6 C31 C30 1.3(12) . . . .
Ag4 N6 C31 C30 -173.6(7) . . . .
C29 C30 C31 N6 -1.3(13) . . . .
C31 N6 C32 C33 -0.5(12) . . . .
Ag4 N6 C32 C33 174.2(6) . . . .
N6 C32 C33 C29 -0.2(12) . . . .
C30 C29 C33 C32 0.2(11) . . . .
S3 C29 C33 C32 -178.4(6) . . . .
C38 N7 C34 C35 0.5(12) . . . .
Ag3 N7 C34 C35 -177.3(6) . . . .
N7 C34 C35 C36 -2.9(12) . . . .
C34 C35 C36 C37 3.4(11) . . . .
C34 C35 C36 S4 -177.1(6) . . . .
C39 S4 C36 C37 -9.0(8) . . . .
C39 S4 C36 C35 171.6(6) . . . .
C35 C36 C37 C38 -1.8(11) . . . .
S4 C36 C37 C38 178.8(6) . . . .
C34 N7 C38 C37 1.1(12) . . . .
Ag3 N7 C38 C37 178.8(6) . . . .
C36 C37 C38 N7 -0.5(13) . . . .
C36 S4 C39 C40 -169.8(6) . . . .
S4 C39 C40 C44 -117.2(8) . . . .
S4 C39 C40 C41 67.1(9) . . . .
C44 C40 C41 C42 -0.9(12) . . . .
C39 C40 C41 C42 174.9(8) . . . .
C40 C41 C42 C43 0.2(13) . . . .
C41 C42 C43 N8 0.7(14) . . . .
C44 N8 C43 C42 -0.8(12) . . . .
Ag4 N8 C43 C42 -172.5(7) 2_455 . . .
C43 N8 C44 C40 0.1(12) . . . .
Ag4 N8 C44 C40 171.8(6) 2_455 . . .
C41 C40 C44 N8 0.8(12) . . . .
C39 C40 C44 N8 -175.0(7) . . . .
